data_7233479
loop_
_publ_author_name
'Zhi-Fa Liu'
'Mei-Feng Wu'
'Shuai-Hua Wang'
'Fa-Kun Zheng'
'Guan-E. Wang'
'Jun Chen'
'Yu Xiao'
'A-Qing Wu'
'Guo-Cong Guo'
'Jin-Shun Huang'

_publ_section_title
;
 Eu3+-doped Tb3+ metal-organic frameworks emitting tunable three primary
 colors towards white light
;
_journal_name_full 'Journal of Materials Chemistry C'
_journal_page_first 4634
_journal_page_last 4639
_journal_paper_doi 10.1039/C3TC30733F
_journal_volume 1
_journal_year 2013
_chemical_formula_moiety C140H135N40O47Tb5Zn2
_chemical_formula_sum 'C140 H135 N40 O47 Tb5 Zn2'
_chemical_formula_weight 4055.31
_chemical_melting_point ?
_chemical_name_common C140H135N40O47Tb5Zn2
_space_group_IT_number 2
_space_group_name_Hall '-P 1'
_space_group_name_H-M_alt 'P -1'
_symmetry_cell_setting triclinic
_symmetry_space_group_name_Hall '-P 1'
_symmetry_space_group_name_H-M 'P -1'
_atom_sites_solution_hydrogens geom
_atom_sites_solution_primary direct
_atom_sites_solution_secondary difmap
_cell_angle_alpha 94.335(12)
_cell_angle_beta 96.686(9)
_cell_angle_gamma 113.976(5)
_cell_formula_units_Z 1
_cell_length_a 12.973(3)
_cell_length_b 14.046(5)
_cell_length_c 23.376(6)
_cell_measurement_reflns_used 9255
_cell_measurement_temperature 293(2)
_cell_measurement_theta_max 27.4971
_cell_measurement_theta_min 2.0386
_cell_volume 3829.9(19)
_computing_cell_refinement 'Bruker XSCANS'
_computing_data_collection 'Bruker XSCANS'
_computing_data_reduction 'Bruker SHELXTL'
_computing_molecular_graphics 'Bruker SHELXTL'
_computing_publication_material 'Bruker SHELXTL'
_computing_structure_refinement 'SHELXL-97 (Sheldrick, 1997)'
_computing_structure_solution 'SHELXS-97 (Sheldrick, 1990)'
_diffrn_ambient_temperature 293(2)
_diffrn_detector_area_resol_mean 28.5714
_diffrn_measured_fraction_theta_full 0.956
_diffrn_measured_fraction_theta_max 0.956
_diffrn_measurement_device_type 'Bruker P4'
_diffrn_measurement_method CCD_Profile_fitting
_diffrn_radiation_monochromator graphite
_diffrn_radiation_source 'fine-focus sealed tube'
_diffrn_radiation_type MoK\a
_diffrn_radiation_wavelength 0.71073
_diffrn_reflns_av_R_equivalents 0.0527
_diffrn_reflns_av_sigmaI/netI 0.0818
_diffrn_reflns_limit_h_max 14
_diffrn_reflns_limit_h_min -15
_diffrn_reflns_limit_k_max 16
_diffrn_reflns_limit_k_min -16
_diffrn_reflns_limit_l_max 27
_diffrn_reflns_limit_l_min -27
_diffrn_reflns_number 24316
_diffrn_reflns_theta_full 25.00
_diffrn_reflns_theta_max 25.00
_diffrn_reflns_theta_min 2.22
_exptl_absorpt_coefficient_mu 2.682
_exptl_absorpt_correction_T_max 1.0000
_exptl_absorpt_correction_T_min 0.7329
_exptl_absorpt_correction_type multi-scan
_exptl_absorpt_process_details 'Sphere (Rigaku CrystalClear)'
_exptl_crystal_colour Colorless
_exptl_crystal_density_diffrn 1.758
_exptl_crystal_density_meas ?
_exptl_crystal_density_method 'not measured'
_exptl_crystal_description sheet
_exptl_crystal_F_000 2016
_exptl_crystal_size_max 0.20
_exptl_crystal_size_mid 0.15
_exptl_crystal_size_min 0.06
_refine_diff_density_max 3.132
_refine_diff_density_min -2.761
_refine_diff_density_rms 0.172
_refine_ls_extinction_method none
_refine_ls_goodness_of_fit_ref 0.995
_refine_ls_hydrogen_treatment mixed
_refine_ls_matrix_type full
_refine_ls_number_parameters 1153
_refine_ls_number_reflns 12918
_refine_ls_number_restraints 177
_refine_ls_restrained_S_all 1.006
_refine_ls_R_factor_all 0.0900
_refine_ls_R_factor_gt 0.0756
_refine_ls_shift/su_max 0.023
_refine_ls_shift/su_mean 0.000
_refine_ls_structure_factor_coef Fsqd
_refine_ls_weighting_details 'calc w=1/[\s^2^(Fo^2^)+(0.0811P)^2^+49.1096P] where P=(Fo^2^+2Fc^2^)/3'
_refine_ls_weighting_scheme calc
_refine_ls_wR_factor_gt 0.1786
_refine_ls_wR_factor_ref 0.1905
_reflns_number_gt 10672
_reflns_number_total 12918
_reflns_threshold_expression >2sigma(I)
_cod_data_source_file J-Mater-Chem-C-2013-1-4634-2.cif
_cod_data_source_block a2
_cod_depositor_comments
;
The following automatic conversions were performed:

data item '_chemical_melting_point' value 'not measured' was changed
to '?' -- the value is undefined or not given.

data item '_exptl_absorpt_correction_type' value 'Multi-scan' was
changed to 'multi-scan' in accordance with the built-in table derived
from the CIF Core dictionary named 'cif_core.dic' version 2.4.5 last
updated on 2014-11-21.

data item '_symmetry_cell_setting' value 'Triclinic' was changed to
'triclinic' in accordance with the built-in table derived from the
CIF Core dictionary named 'cif_core.dic' version 2.4.5 last updated
on 2014-11-21.

data item '_exptl_crystal_density_meas' value 'not measured' was
changed to '?' -- the value is perceived as not measured.

Automatic conversion script
Id: cif_fix_values 6909 2019-04-08 15:41:33Z antanas 
;
_cod_original_sg_symbol_H-M P-1
_cod_database_code 7233479

loop_
_symmetry_equiv_pos_as_xyz
'x, y, z'
'-x, -y, -z'

loop_
_atom_site_label
_atom_site_type_symbol
_atom_site_fract_x
_atom_site_fract_y
_atom_site_fract_z
_atom_site_U_iso_or_equiv
_atom_site_adp_type
_atom_site_occupancy
_atom_site_symmetry_multiplicity
_atom_site_calc_flag
_atom_site_refinement_flags
_atom_site_disorder_assembly
_atom_site_disorder_group
Tb1 Tb 0.41187(4) 0.44721(3) 0.790349(17) 0.03442(12) Uani 1 1 d U . .
Zn1 Zn -0.29809(9) 0.30242(9) 0.01260(4) 0.0373(3) Uani 1 1 d . . .
O1W O -0.1438(8) 1.0342(7) 0.9998(4) 0.087(3) Uani 1 1 d DU . .
H1WA H -0.157(5) 1.031(3) 1.0334(9) 0.104 Uiso 1 1 d D . .
H1WB H -0.1482(16) 1.0870(13) 0.9890(19) 0.104 Uiso 1 1 d D . .
O2W O 0.1966(10) 1.1507(9) 1.1069(6) 0.149(5) Uani 1 1 d DU . .
H2WA H 0.203(4) 1.099(2) 1.119(3) 0.179 Uiso 1 1 d D . .
H2WB H 0.256(3) 1.188(5) 1.096(3) 0.179 Uiso 1 1 d D . .
O3W O 0.0542(14) 0.9230(12) 1.1210(7) 0.0720(14) Uani 0.50 1 d PDU . .
H3WA H 0.001(6) 0.869(6) 1.104(7) 0.086 Uiso 0.50 1 d PD . .
O4W O -0.0561(8) 1.0511(7) 1.1358(4) 0.093(3) Uani 1 1 d DU . .
H4WA H -0.1170(15) 1.053(3) 1.141(4) 0.112 Uiso 1 1 d D . .
H4WB H -0.007(3) 1.111(2) 1.136(5) 0.112 Uiso 1 1 d D . .
O5WA O 0.1001(16) 1.1452(11) 0.9966(5) 0.080(3) Uani 0.50 1 d PDU . 1
H5WA H 0.095(18) 1.117(3) 1.0264(11) 0.096 Uiso 0.50 1 d PD A 1
H5WB H 0.084(12) 1.100(4) 0.9684(17) 0.096 Uiso 0.50 1 d PD B 1
O5WB O 0.0228(11) 1.1997(13) 1.0371(6) 0.080(3) Uani 0.50 1 d PDU . 2
H5WC H 0.049(2) 1.222(4) 1.0081(9) 0.096 Uiso 0.50 1 d PD C 2
H5WD H 0.076(3) 1.206(9) 1.063(2) 0.096 Uiso 0.50 1 d PD D 2
O6W O 0.4946(6) 0.3538(5) 0.8540(3) 0.0491(18) Uani 1 1 d D . .
H6WA H 0.480(5) 0.2910(11) 0.853(3) 0.059 Uiso 1 1 d D . .
H6WB H 0.539(4) 0.386(4) 0.8841(14) 0.059 Uiso 1 1 d D . .
O7W O 0.2646(6) 0.3106(5) 0.8292(3) 0.054(2) Uani 1 1 d D . .
H7WA H 0.219(3) 0.2532(19) 0.812(2) 0.065 Uiso 1 1 d D . .
H7WB H 0.317(2) 0.305(3) 0.850(2) 0.065 Uiso 1 1 d D . .
O8W O 0.5296(7) 0.5651(6) 0.8735(3) 0.075(2) Uani 1 1 d D . .
H8WA H 0.519(2) 0.611(3) 0.892(3) 0.090 Uiso 1 1 d D . .
H8WB H 0.5965(16) 0.587(4) 0.868(3) 0.090 Uiso 1 1 d D . .
O9W O 0.2999(6) 0.5183(5) 0.8462(3) 0.060(2) Uani 1 1 d D . .
H9WA H 0.240(2) 0.4648(18) 0.841(4) 0.072 Uiso 1 1 d D . .
H9WB H 0.288(3) 0.568(2) 0.836(4) 0.072 Uiso 1 1 d D . .
O10W O 0.2284(5) 0.4044(5) 0.7201(3) 0.0465(17) Uani 1 1 d D . .
H10A H 0.257(4) 0.458(2) 0.7048(18) 0.056 Uiso 1 1 d D . .
H10B H 0.1616(16) 0.372(4) 0.704(2) 0.056 Uiso 1 1 d D . .
O11 O 0.4376(6) 0.6065(5) 0.7651(3) 0.0494(17) Uani 1 1 d U . .
O11W O 0.6479(7) 0.6280(6) 0.5910(3) 0.064(2) Uani 1 1 d D . .
H11D H 0.702(3) 0.685(2) 0.603(2) 0.077 Uiso 1 1 d D . .
H11E H 0.658(4) 0.608(5) 0.5590(14) 0.077 Uiso 1 1 d D . .
O12 O 0.4524(7) 0.6039(6) 0.6731(3) 0.0593(11) Uani 1 1 d U . .
O12W O 0.2838(13) 0.2686(15) 0.9374(10) 0.277(9) Uani 1 1 d DU . .
H12A H 0.228(2) 0.261(7) 0.953(3) 0.333 Uiso 1 1 d D . .
H12B H 0.337(4) 0.325(4) 0.950(5) 0.333 Uiso 1 1 d D . .
O13W O 0.2261(11) 1.2909(9) 1.1913(6) 0.170(7) Uani 1 1 d D . .
H13B H 0.258(2) 1.251(2) 1.194(4) 0.204 Uiso 1 1 d D . .
H13C H 0.180(4) 1.272(6) 1.1610(15) 0.204 Uiso 1 1 d D . .
O14W O 0.2147(13) 0.2069(10) 0.3001(6) 0.168(6) Uani 1 1 d DU . .
H14B H 0.232(3) 0.179(3) 0.273(2) 0.202 Uiso 1 1 d D . .
H14C H 0.227(7) 0.267(2) 0.295(3) 0.202 Uiso 1 1 d D . .
O21 O 0.3783(5) 0.3013(4) 0.7271(2) 0.0326(14) Uani 1 1 d . . .
O22 O 0.3555(5) 0.3431(4) 0.6376(3) 0.0362(15) Uani 1 1 d . . .
O31 O 0.2427(6) 0.4602(6) 0.5941(2) 0.0485(17) Uani 1 1 d . . .
O32 O 0.2852(5) 0.3999(5) 0.5149(2) 0.0349(14) Uani 1 1 d . . .
O41 O 0.5166(5) 0.4034(4) 0.5380(2) 0.0342(14) Uani 1 1 d . . .
O42 O 0.5668(5) 0.3717(5) 0.4534(3) 0.0384(10) Uani 1 1 d U . .
O51 O 0.5835(6) 0.4844(7) 0.6668(3) 0.061(2) Uani 1 1 d U . .
O52 O 0.5899(6) 0.4987(5) 0.7626(3) 0.0467(17) Uani 1 1 d . . .
Tb2 Tb 0.44627(4) 0.49289(3) 0.595381(15) 0.03339(11) Uani 1 1 d U . .
Tb3 Tb 0.02612(8) 1.02366(8) 1.05034(4) 0.0439(2) Uani 0.50 1 d PDU . .
N11 N 0.5356(7) 1.2309(6) 1.0149(3) 0.0387(19) Uani 1 1 d . . .
N12 N 0.4940(8) 1.2655(7) 1.0594(4) 0.051(2) Uani 1 1 d . . .
N13 N 0.3862(8) 1.2053(8) 1.0553(4) 0.061(3) Uani 1 1 d . . .
N14 N 0.3542(8) 1.1299(9) 1.0094(4) 0.065(3) Uani 1 1 d . . .
N21 N -0.0613(7) -0.1729(7) 0.2942(3) 0.044(2) Uani 1 1 d . . .
N22 N -0.0827(8) -0.1591(8) 0.2383(4) 0.055(2) Uani 1 1 d . . .
N23 N -0.0160(9) -0.0623(8) 0.2325(4) 0.063(3) Uani 1 1 d . . .
H23B H -0.0138 -0.0362 0.2003 0.076 Uiso 1 1 calc R . .
N24 N 0.0476(8) -0.0100(7) 0.2828(4) 0.054(2) Uani 1 1 d . . .
N31 N -0.2247(6) 0.3134(6) 0.1422(3) 0.0338(17) Uani 1 1 d . . .
N32 N -0.2285(6) 0.2762(6) 0.0869(3) 0.0391(19) Uani 1 1 d . . .
N33 N -0.1728(8) 0.2157(7) 0.0843(3) 0.052(2) Uani 1 1 d . . .
N34 N -0.1293(7) 0.2131(7) 0.1388(3) 0.044(2) Uani 1 1 d . . .
N41 N 0.7971(7) 0.1588(8) 0.8819(3) 0.049(2) Uani 1 1 d . . .
N42 N 0.8032(7) 0.1873(7) 0.9383(3) 0.048(2) Uani 1 1 d . . .
N43 N 0.7436(7) 0.2429(7) 0.9433(3) 0.043(2) Uani 1 1 d . . .
N44 N 0.6973(7) 0.2541(7) 0.8904(3) 0.041(2) Uani 1 1 d . . .
N51 N 1.1852(9) 0.3847(8) 1.0156(4) 0.064(3) Uani 1 1 d U . .
N52 N 1.2809(9) 0.4370(9) 1.0561(4) 0.066(3) Uani 1 1 d U . .
N53 N 1.3244(8) 0.5353(8) 1.0510(4) 0.057(2) Uani 1 1 d . . .
N54 N 1.2586(7) 0.5516(6) 1.0064(3) 0.045(2) Uani 1 1 d . . .
C11 C 0.4469(8) 1.1491(7) 0.9846(4) 0.040(2) Uani 1 1 d . . .
C12 C 0.4489(8) 1.0848(7) 0.9320(4) 0.037(2) Uani 1 1 d . . .
C13 C 0.5257(9) 1.0386(7) 0.9322(4) 0.041(2) Uani 1 1 d . . .
H13A H 0.5762 1.0475 0.9659 0.049 Uiso 1 1 calc R . .
C14 C 0.5271(9) 0.9796(7) 0.8826(4) 0.039(2) Uani 1 1 d . . .
H14A H 0.5776 0.9478 0.8835 0.047 Uiso 1 1 calc R . .
C15 C 0.4545(8) 0.9670(7) 0.8313(4) 0.036(2) Uani 1 1 d . . .
C16 C 0.3745(9) 1.0119(7) 0.8321(4) 0.044(2) Uani 1 1 d . . .
H16A H 0.3231 1.0028 0.7987 0.053 Uiso 1 1 calc R . .
C17 C 0.3726(9) 1.0690(7) 0.8824(4) 0.043(2) Uani 1 1 d . . .
H17A H 0.3190 1.0972 0.8827 0.052 Uiso 1 1 calc R . .
C18 C 0.4604(8) 0.9111(6) 0.7768(4) 0.035(2) Uani 1 1 d . . .
C19 C 0.4639(7) 0.8133(6) 0.7755(3) 0.0278(18) Uani 1 1 d . . .
H19A H 0.4638 0.7831 0.8096 0.033 Uiso 1 1 calc R . .
C21 C 0.0194(8) -0.0805(8) 0.3196(4) 0.043(2) Uani 1 1 d . . .
C22 C 0.0659(8) -0.0572(7) 0.3827(4) 0.039(2) Uani 1 1 d . . .
C23 C 0.1636(10) 0.0388(8) 0.4029(5) 0.052(3) Uani 1 1 d . . .
H23A H 0.1971 0.0845 0.3769 0.063 Uiso 1 1 calc R . .
C24 C 0.2092(9) 0.0641(8) 0.4625(4) 0.048(3) Uani 1 1 d . . .
H24A H 0.2746 0.1257 0.4757 0.058 Uiso 1 1 calc R . .
C25 C 0.1568(8) -0.0025(7) 0.5017(4) 0.039(2) Uani 1 1 d . . .
C26 C 0.0651(9) -0.0978(8) 0.4796(4) 0.046(3) Uani 1 1 d . . .
H26A H 0.0316 -0.1446 0.5052 0.055 Uiso 1 1 calc R . .
C27 C 0.0219(9) -0.1253(7) 0.4204(4) 0.046(3) Uani 1 1 d . . .
H27A H -0.0375 -0.1909 0.4069 0.056 Uiso 1 1 calc R . .
C28 C 0.2001(8) 0.0276(7) 0.5646(4) 0.038(2) Uani 1 1 d . . .
C29 C 0.2551(7) 0.1339(6) 0.5891(4) 0.0302(19) Uani 1 1 d . . .
H29A H 0.2681 0.1858 0.5649 0.036 Uiso 1 1 calc R . .
C31 C -0.1627(8) 0.2740(7) 0.1735(4) 0.037(2) Uani 1 1 d . . .
C32 C -0.1314(8) 0.2909(7) 0.2369(3) 0.035(2) Uani 1 1 d . . .
C33 C -0.0513(8) 0.2604(7) 0.2641(4) 0.038(2) Uani 1 1 d . . .
H33A H -0.0161 0.2285 0.2419 0.045 Uiso 1 1 calc R . .
C34 C -0.0231(8) 0.2770(7) 0.3239(4) 0.035(2) Uani 1 1 d . . .
H34A H 0.0310 0.2560 0.3413 0.042 Uiso 1 1 calc R . .
C35 C -0.0738(8) 0.3242(7) 0.3587(3) 0.034(2) Uani 1 1 d . . .
C36 C -0.1546(8) 0.3548(7) 0.3318(4) 0.036(2) Uani 1 1 d . . .
H36A H -0.1905 0.3853 0.3544 0.043 Uiso 1 1 calc R . .
C37 C -0.1827(7) 0.3404(7) 0.2714(3) 0.032(2) Uani 1 1 d . . .
H37A H -0.2350 0.3634 0.2539 0.038 Uiso 1 1 calc R . .
C38 C -0.0433(8) 0.3436(6) 0.4239(3) 0.033(2) Uani 1 1 d . . .
C39 C 0.0652(8) 0.3651(7) 0.4512(3) 0.035(2) Uani 1 1 d . . .
H39A H 0.1204 0.3655 0.4290 0.042 Uiso 1 1 calc R . .
C41 C 0.7321(8) 0.2000(8) 0.8538(4) 0.038(2) Uani 1 1 d . . .
C42 C 0.7031(7) 0.1895(7) 0.7897(3) 0.034(2) Uani 1 1 d . . .
C43 C 0.6224(7) 0.2247(7) 0.7665(4) 0.034(2) Uani 1 1 d . . .
H43A H 0.5854 0.2507 0.7909 0.040 Uiso 1 1 calc R . .
C44 C 0.5985(7) 0.2203(7) 0.7071(3) 0.0317(19) Uani 1 1 d . . .
H44A H 0.5441 0.2429 0.6920 0.038 Uiso 1 1 calc R . .
C45 C 0.6526(7) 0.1833(6) 0.6689(3) 0.0271(18) Uani 1 1 d . . .
C46 C 0.7320(7) 0.1459(7) 0.6931(3) 0.035(2) Uani 1 1 d . . .
H46A H 0.7676 0.1175 0.6690 0.042 Uiso 1 1 calc R . .
C47 C 0.7559(8) 0.1520(8) 0.7525(4) 0.040(2) Uani 1 1 d . . .
H47A H 0.8103 0.1297 0.7680 0.048 Uiso 1 1 calc R . .
C48 C 0.6286(7) 0.1834(6) 0.6055(3) 0.0265(18) Uani 1 1 d . . .
C49 C 0.5920(7) 0.2585(6) 0.5841(3) 0.0249(17) Uani 1 1 d . . .
H49A H 0.5782 0.3041 0.6099 0.030 Uiso 1 1 calc R . .
C51 C 1.1758(8) 0.4602(9) 0.9869(4) 0.046(2) Uani 1 1 d . . .
C52 C 1.0883(8) 0.4463(8) 0.9360(5) 0.044(2) Uani 1 1 d . . .
C53 C 1.0377(8) 0.5166(8) 0.9330(4) 0.043(2) Uani 1 1 d U . .
H53A H 1.0500 0.5657 0.9649 0.051 Uiso 1 1 calc R . .
C54 C 0.9694(7) 0.5132(7) 0.8824(4) 0.039(2) Uani 1 1 d U . .
H54A H 0.9327 0.5579 0.8813 0.047 Uiso 1 1 calc R . .
C55 C 0.9542(8) 0.4443(8) 0.8330(4) 0.044(2) Uani 1 1 d . . .
C56 C 0.9993(9) 0.3690(9) 0.8381(5) 0.055(3) Uani 1 1 d . . .
H56A H 0.9863 0.3187 0.8066 0.066 Uiso 1 1 calc R . .
C57 C 1.0631(9) 0.3701(9) 0.8900(5) 0.056(3) Uani 1 1 d . . .
H57A H 1.0893 0.3179 0.8937 0.067 Uiso 1 1 calc R . .
C58 C 0.8933(8) 0.4520(8) 0.7773(4) 0.043(2) Uani 1 1 d . . .
C59 C 0.7965(8) 0.4721(7) 0.7739(4) 0.037(2) Uani 1 1 d . . .
H59A H 0.7683 0.4807 0.8078 0.045 Uiso 1 1 calc R . .
C110 C 0.4677(7) 0.7601(7) 0.7234(3) 0.033(2) Uani 1 1 d . . .
C111 C 0.4746(9) 0.8088(7) 0.6730(4) 0.042(2) Uani 1 1 d . . .
H11A H 0.4818 0.7757 0.6387 0.050 Uiso 1 1 calc R . .
C112 C 0.4708(9) 0.9059(8) 0.6741(5) 0.0469(12) Uani 1 1 d U . .
H11B H 0.4744 0.9377 0.6404 0.056 Uiso 1 1 calc R . .
C113 C 0.4617(10) 0.9553(8) 0.7253(4) 0.053(3) Uani 1 1 d . . .
H11C H 0.4562 1.0193 0.7254 0.063 Uiso 1 1 calc R . .
C114 C 0.4538(8) 0.6500(7) 0.7207(3) 0.036(2) Uani 1 1 d U . .
C159 C 0.5492(7) 0.3513(6) 0.5041(3) 0.0262(11) Uani 1 1 d U . .
C210 C 0.2900(7) 0.1630(6) 0.6477(4) 0.0311(19) Uani 1 1 d . . .
C211 C 0.2743(8) 0.0882(7) 0.6844(4) 0.041(2) Uani 1 1 d . . .
H21A H 0.2982 0.1082 0.7242 0.050 Uiso 1 1 calc R . .
C212 C 0.2225(10) -0.0175(8) 0.6616(5) 0.057(3) Uani 1 1 d . . .
H21B H 0.2124 -0.0687 0.6861 0.069 Uiso 1 1 calc R . .
C213 C 0.1859(9) -0.0462(7) 0.6023(4) 0.047(3) Uani 1 1 d . . .
H21C H 0.1508 -0.1173 0.5874 0.056 Uiso 1 1 calc R . .
C214 C 0.3462(7) 0.2777(7) 0.6725(4) 0.033(2) Uani 1 1 d . . .
C310 C 0.0941(8) 0.3866(6) 0.5122(3) 0.034(2) Uani 1 1 d . . .
C311 C 0.0120(8) 0.3827(7) 0.5453(4) 0.038(2) Uani 1 1 d . . .
H31A H 0.0304 0.3972 0.5856 0.045 Uiso 1 1 calc R . .
C312 C -0.0991(8) 0.3568(7) 0.5181(4) 0.038(2) Uani 1 1 d . . .
H31B H -0.1551 0.3526 0.5405 0.046 Uiso 1 1 calc R . .
C313 C -0.1272(8) 0.3374(7) 0.4581(4) 0.034(2) Uani 1 1 d . . .
H31C H -0.2017 0.3201 0.4405 0.041 Uiso 1 1 calc R . .
C314 C 0.2153(8) 0.4176(7) 0.5419(4) 0.036(2) Uani 1 1 d . . .
C410 C 0.5768(7) 0.2641(6) 0.5253(3) 0.0264(18) Uani 1 1 d . . .
C411 C 0.5913(7) 0.1940(6) 0.4860(3) 0.0283(18) Uani 1 1 d . . .
H41A H 0.5790 0.1975 0.4463 0.034 Uiso 1 1 calc R . .
C412 C 0.6243(7) 0.1181(7) 0.5058(3) 0.0324(19) Uani 1 1 d . . .
H41B H 0.6350 0.0712 0.4795 0.039 Uiso 1 1 calc R . .
C413 C 0.6413(7) 0.1125(6) 0.5654(3) 0.0306(19) Uani 1 1 d . . .
H41C H 0.6614 0.0604 0.5784 0.037 Uiso 1 1 calc R . .
C510 C 0.7419(7) 0.4795(7) 0.7218(4) 0.037(2) Uani 1 1 d . . .
C511 C 0.7860(8) 0.4709(8) 0.6714(4) 0.046(3) Uani 1 1 d . . .
H51A H 0.7503 0.4780 0.6361 0.056 Uiso 1 1 calc R . .
C512 C 0.8824(9) 0.4521(8) 0.6734(5) 0.051(3) Uani 1 1 d . . .
H51B H 0.9122 0.4473 0.6395 0.061 Uiso 1 1 calc R . .
C513 C 0.9343(9) 0.4404(9) 0.7248(5) 0.051(3) Uani 1 1 d . . .
H51C H 0.9975 0.4247 0.7254 0.061 Uiso 1 1 calc R . .
C514 C 0.6307(8) 0.4888(8) 0.7171(4) 0.043(2) Uani 1 1 d . . .

loop_
_atom_site_aniso_label
_atom_site_aniso_U_11
_atom_site_aniso_U_22
_atom_site_aniso_U_33
_atom_site_aniso_U_23
_atom_site_aniso_U_13
_atom_site_aniso_U_12
Tb1 0.0473(3) 0.0287(2) 0.0263(2) 0.00262(16) 0.00821(18) 0.01452(19)
Zn1 0.0426(6) 0.0476(6) 0.0191(4) 0.0037(4) -0.0004(4) 0.0179(5)
O1W 0.069(4) 0.090(5) 0.096(5) 0.003(4) 0.006(4) 0.032(4)
O2W 0.122(7) 0.149(7) 0.126(7) -0.021(6) 0.019(6) 0.014(5)
O3W 0.0722(15) 0.0723(15) 0.0719(16) 0.0101(9) 0.0119(9) 0.0305(9)
O4W 0.118(6) 0.100(5) 0.070(5) 0.004(4) 0.020(4) 0.053(5)
O5WA 0.071(6) 0.074(6) 0.083(6) 0.016(5) 0.015(5) 0.019(5)
O5WB 0.071(6) 0.074(6) 0.083(6) 0.016(5) 0.015(5) 0.019(5)
O6W 0.065(4) 0.038(3) 0.044(4) 0.013(3) 0.007(3) 0.021(3)
O7W 0.055(4) 0.045(4) 0.047(4) 0.003(3) 0.016(3) 0.003(4)
O8W 0.116(6) 0.073(5) 0.047(4) -0.018(4) -0.030(4) 0.065(5)
O9W 0.077(5) 0.050(4) 0.061(5) 0.011(3) 0.029(4) 0.029(4)
O10W 0.037(3) 0.052(4) 0.051(4) 0.006(3) 0.007(3) 0.019(3)
O11 0.074(4) 0.039(3) 0.042(3) 0.011(3) 0.014(3) 0.029(3)
O11W 0.087(6) 0.060(5) 0.036(4) 0.001(3) 0.017(4) 0.021(4)
O12 0.0616(13) 0.0586(13) 0.0582(14) 0.0068(9) 0.0087(9) 0.0261(8)
O12W 0.291(12) 0.279(12) 0.272(12) 0.046(9) 0.038(8) 0.131(8)
O13W 0.180(15) 0.084(9) 0.171(14) -0.011(9) 0.015(12) -0.012(10)
O14W 0.178(9) 0.164(9) 0.156(9) 0.036(7) 0.018(7) 0.063(7)
O21 0.035(3) 0.033(3) 0.032(3) -0.002(2) -0.001(3) 0.019(2)
O22 0.046(3) 0.028(3) 0.033(3) 0.009(2) 0.005(3) 0.013(3)
O31 0.072(4) 0.078(4) 0.016(3) 0.004(3) 0.002(3) 0.053(4)
O32 0.048(3) 0.046(3) 0.017(3) 0.003(2) -0.002(2) 0.028(3)
O41 0.047(3) 0.038(3) 0.027(3) 0.009(2) 0.005(3) 0.027(3)
O42 0.0399(12) 0.0382(12) 0.0365(13) 0.0061(9) 0.0052(9) 0.0160(8)
O51 0.049(4) 0.088(5) 0.042(4) -0.001(3) -0.013(3) 0.030(3)
O52 0.035(3) 0.054(4) 0.050(4) 0.017(3) 0.007(3) 0.016(3)
Tb2 0.0613(3) 0.0334(2) 0.01193(17) 0.00285(14) -0.00306(17) 0.02882(19)
Tb3 0.0456(5) 0.0559(5) 0.0306(4) 0.0067(4) 0.0118(4) 0.0200(4)
N11 0.045(4) 0.040(4) 0.028(4) -0.004(3) 0.006(3) 0.017(4)
N12 0.066(5) 0.053(5) 0.041(4) -0.002(4) 0.014(4) 0.032(4)
N13 0.062(6) 0.074(6) 0.051(5) -0.007(5) 0.016(5) 0.033(5)
N14 0.050(5) 0.089(7) 0.042(5) -0.009(5) 0.009(4) 0.017(5)
N21 0.046(4) 0.052(5) 0.034(4) 0.000(3) -0.001(4) 0.024(4)
N22 0.056(5) 0.074(6) 0.034(4) 0.000(4) 0.004(4) 0.026(5)
N23 0.069(6) 0.071(6) 0.040(5) 0.022(4) 0.011(4) 0.015(5)
N24 0.050(5) 0.058(5) 0.047(5) 0.013(4) -0.006(4) 0.016(4)
N31 0.037(4) 0.041(4) 0.018(3) 0.004(3) -0.002(3) 0.013(3)
N32 0.040(4) 0.050(4) 0.026(4) 0.001(3) 0.001(3) 0.018(4)
N33 0.077(6) 0.068(5) 0.020(4) 0.003(3) 0.002(4) 0.041(5)
N34 0.061(5) 0.055(5) 0.019(3) 0.006(3) -0.001(3) 0.029(4)
N41 0.044(4) 0.093(6) 0.023(4) 0.012(4) 0.002(3) 0.043(4)
N42 0.045(4) 0.084(6) 0.021(4) 0.012(4) 0.007(3) 0.032(4)
N43 0.049(5) 0.059(5) 0.021(3) 0.007(3) 0.010(3) 0.021(4)
N44 0.044(4) 0.058(5) 0.017(3) 0.003(3) 0.003(3) 0.019(4)
N51 0.077(6) 0.065(5) 0.058(6) 0.030(4) 0.010(5) 0.036(5)
N52 0.061(6) 0.079(7) 0.060(6) 0.024(5) 0.000(5) 0.030(5)
N53 0.063(5) 0.070(6) 0.042(5) 0.018(4) -0.010(4) 0.036(5)
N54 0.050(5) 0.048(4) 0.037(4) 0.014(3) -0.001(4) 0.020(4)
C11 0.044(5) 0.043(5) 0.035(5) 0.004(4) 0.015(4) 0.018(4)
C12 0.040(5) 0.033(4) 0.031(4) -0.001(4) 0.009(4) 0.008(4)
C13 0.059(6) 0.043(5) 0.024(4) 0.007(4) 0.008(4) 0.025(4)
C14 0.061(6) 0.039(4) 0.025(4) 0.012(3) 0.014(4) 0.027(4)
C15 0.050(5) 0.027(4) 0.030(4) 0.008(3) 0.009(4) 0.014(4)
C16 0.054(6) 0.039(5) 0.034(5) -0.001(4) -0.007(4) 0.020(4)
C17 0.053(6) 0.034(5) 0.042(5) 0.002(4) 0.002(4) 0.020(4)
C18 0.049(5) 0.022(4) 0.024(4) 0.000(3) 0.000(4) 0.007(4)
C19 0.039(4) 0.029(4) 0.013(3) 0.005(3) -0.005(3) 0.014(4)
C21 0.041(5) 0.053(5) 0.038(5) 0.001(4) 0.001(4) 0.026(4)
C22 0.037(5) 0.045(5) 0.035(5) -0.005(4) -0.006(4) 0.022(4)
C23 0.061(6) 0.050(6) 0.044(6) 0.002(5) -0.002(5) 0.025(5)
C24 0.054(6) 0.033(5) 0.049(6) -0.005(4) 0.001(5) 0.013(5)
C25 0.046(5) 0.030(4) 0.043(5) -0.006(4) -0.002(4) 0.023(4)
C26 0.055(6) 0.040(5) 0.039(5) 0.004(4) -0.004(5) 0.019(5)
C27 0.059(6) 0.034(5) 0.043(5) -0.001(4) -0.017(5) 0.024(4)
C28 0.043(5) 0.025(4) 0.046(5) -0.001(4) -0.003(4) 0.019(4)
C29 0.030(4) 0.034(4) 0.033(4) 0.009(3) 0.000(3) 0.021(3)
C31 0.045(5) 0.035(4) 0.021(4) 0.011(3) 0.003(4) 0.007(4)
C32 0.037(5) 0.042(5) 0.019(4) 0.006(3) 0.004(4) 0.009(4)
C33 0.047(5) 0.047(5) 0.030(4) 0.006(4) 0.008(4) 0.029(4)
C34 0.039(5) 0.040(5) 0.027(4) 0.009(4) 0.001(4) 0.018(4)
C35 0.042(5) 0.039(4) 0.020(4) 0.001(3) 0.000(4) 0.019(4)
C36 0.046(5) 0.044(5) 0.026(4) 0.009(4) 0.009(4) 0.025(4)
C37 0.028(4) 0.038(4) 0.023(4) 0.005(3) -0.001(3) 0.008(4)
C38 0.053(5) 0.024(4) 0.024(4) 0.006(3) 0.006(4) 0.016(4)
C39 0.052(5) 0.034(4) 0.022(4) 0.006(3) 0.008(4) 0.020(4)
C41 0.039(5) 0.055(5) 0.024(4) 0.009(4) 0.011(4) 0.020(4)
C42 0.033(4) 0.048(5) 0.021(4) 0.003(4) 0.002(3) 0.019(4)
C43 0.034(4) 0.045(5) 0.026(4) 0.006(3) 0.014(4) 0.018(4)
C44 0.041(5) 0.037(4) 0.024(4) 0.005(3) 0.004(4) 0.023(4)
C45 0.028(4) 0.035(4) 0.023(4) 0.011(3) 0.002(3) 0.017(3)
C46 0.038(5) 0.053(5) 0.022(4) 0.006(4) 0.006(3) 0.027(4)
C47 0.034(5) 0.062(5) 0.035(5) 0.015(4) 0.007(4) 0.030(4)
C48 0.026(4) 0.032(4) 0.019(4) 0.006(3) 0.001(3) 0.010(3)
C49 0.028(4) 0.030(4) 0.017(3) 0.006(3) 0.002(3) 0.012(3)
C51 0.035(5) 0.070(6) 0.042(5) 0.015(5) 0.014(4) 0.028(5)
C52 0.033(5) 0.048(5) 0.055(6) 0.016(4) 0.012(4) 0.019(4)
C53 0.034(5) 0.060(6) 0.039(5) 0.016(4) 0.005(4) 0.022(4)
C54 0.027(4) 0.045(5) 0.051(5) 0.011(4) 0.019(4) 0.016(4)
C55 0.025(4) 0.053(5) 0.053(6) 0.010(5) 0.006(4) 0.017(4)
C56 0.043(5) 0.057(6) 0.069(7) -0.001(5) 0.001(5) 0.029(5)
C57 0.040(6) 0.054(6) 0.070(7) 0.009(5) -0.002(5) 0.018(5)
C58 0.036(5) 0.039(5) 0.041(5) -0.006(4) 0.003(4) 0.005(4)
C59 0.030(5) 0.041(5) 0.035(5) 0.001(4) -0.003(4) 0.011(4)
C110 0.035(5) 0.041(5) 0.021(4) 0.001(3) -0.001(3) 0.017(4)
C111 0.065(6) 0.036(5) 0.017(4) -0.001(3) 0.001(4) 0.017(5)
C112 0.0475(14) 0.0467(14) 0.0461(15) 0.0070(9) 0.0072(9) 0.0193(9)
C113 0.097(8) 0.037(5) 0.025(4) 0.010(4) -0.002(5) 0.029(5)
C114 0.047(5) 0.035(4) 0.020(4) -0.003(3) -0.008(4) 0.017(4)
C159 0.0267(13) 0.0259(13) 0.0254(13) 0.0043(9) 0.0034(9) 0.0106(8)
C210 0.031(4) 0.029(4) 0.036(4) 0.001(3) -0.005(4) 0.017(3)
C211 0.052(6) 0.040(5) 0.033(5) 0.004(4) -0.004(4) 0.023(4)
C212 0.079(8) 0.032(5) 0.041(5) 0.007(4) -0.017(5) 0.010(5)
C213 0.051(6) 0.025(4) 0.051(6) 0.004(4) -0.007(5) 0.007(4)
C214 0.028(4) 0.032(4) 0.038(5) -0.008(4) -0.001(4) 0.014(4)
C310 0.052(5) 0.030(4) 0.022(4) 0.007(3) 0.007(4) 0.019(4)
C311 0.051(5) 0.042(5) 0.025(4) 0.003(4) 0.005(4) 0.025(4)
C312 0.051(5) 0.041(5) 0.025(4) 0.003(4) 0.010(4) 0.021(4)
C313 0.033(4) 0.035(4) 0.039(5) 0.014(4) 0.008(4) 0.016(4)
C314 0.050(5) 0.039(4) 0.026(4) 0.008(3) 0.007(4) 0.026(4)
C410 0.032(4) 0.023(4) 0.019(4) 0.004(3) -0.003(3) 0.007(3)
C411 0.036(4) 0.035(4) 0.014(3) 0.001(3) 0.001(3) 0.016(4)
C412 0.047(5) 0.037(4) 0.023(4) 0.006(3) 0.005(4) 0.027(4)
C413 0.034(4) 0.031(4) 0.028(4) 0.007(3) 0.004(3) 0.015(4)
C510 0.021(4) 0.031(4) 0.044(5) 0.002(4) 0.005(4) -0.002(4)
C511 0.037(5) 0.048(6) 0.038(5) -0.001(4) -0.004(4) 0.005(5)
C512 0.042(6) 0.048(6) 0.051(6) -0.001(5) 0.020(5) 0.005(5)
C513 0.031(5) 0.056(6) 0.057(6) -0.008(5) 0.002(5) 0.013(5)
C514 0.035(5) 0.040(5) 0.039(5) 0.001(4) -0.008(4) 0.006(4)

loop_
_atom_type_symbol
_atom_type_description
_atom_type_scat_dispersion_real
_atom_type_scat_dispersion_imag
_atom_type_scat_source
C C 0.0033 0.0016 'International Tables Vol C Tables 4.2.6.8 and 6.1.1.4'
H H 0.0000 0.0000 'International Tables Vol C Tables 4.2.6.8 and 6.1.1.4'
Tb Tb -0.1723 4.1537 'International Tables Vol C Tables 4.2.6.8 and 6.1.1.4'
N N 0.0061 0.0033 'International Tables Vol C Tables 4.2.6.8 and 6.1.1.4'
O O 0.0106 0.0060 'International Tables Vol C Tables 4.2.6.8 and 6.1.1.4'
Zn Zn 0.2839 1.4301 'International Tables Vol C Tables 4.2.6.8 and 6.1.1.4'

loop_
_geom_angle_atom_site_label_1
_geom_angle_atom_site_label_2
_geom_angle_atom_site_label_3
_geom_angle
_geom_angle_site_symmetry_1
_geom_angle_site_symmetry_3
O11 Tb1 O21 125.4(2) . .
O11 Tb1 O52 80.1(3) . .
O21 Tb1 O52 80.5(2) . .
O11 Tb1 O8W 76.7(3) . .
O21 Tb1 O8W 146.4(2) . .
O52 Tb1 O8W 79.2(3) . .
O11 Tb1 O7W 135.2(3) . .
O21 Tb1 O7W 78.2(2) . .
O52 Tb1 O7W 144.7(3) . .
O8W Tb1 O7W 104.3(3) . .
O11 Tb1 O6W 144.2(2) . .
O21 Tb1 O6W 79.6(2) . .
O52 Tb1 O6W 79.8(2) . .
O8W Tb1 O6W 70.6(2) . .
O7W Tb1 O6W 68.9(3) . .
O11 Tb1 O9W 71.0(2) . .
O21 Tb1 O9W 138.0(2) . .
O52 Tb1 O9W 140.8(2) . .
O8W Tb1 O9W 69.0(3) . .
O7W Tb1 O9W 68.1(2) . .
O6W Tb1 O9W 109.1(2) . .
O11 Tb1 O10W 77.7(2) . .
O21 Tb1 O10W 72.1(2) . .
O52 Tb1 O10W 123.8(2) . .
O8W Tb1 O10W 141.4(2) . .
O7W Tb1 O10W 75.2(2) . .
O6W Tb1 O10W 137.9(2) . .
O9W Tb1 O10W 75.5(2) . .
O11 Tb1 H7WB 147.7(13) . .
O21 Tb1 H7WB 79.4(14) . .
O52 Tb1 H7WB 128.4(8) . .
O8W Tb1 H7WB 92.7(11) . .
O7W Tb1 H7WB 19.1(3) . .
O6W Tb1 H7WB 50.1(5) . .
O9W Tb1 H7WB 76.7(13) . .
O10W Tb1 H7WB 93.7(4) . .
N11 Zn1 N32 102.8(3) 1_444 .
N11 Zn1 N43 111.6(3) 1_444 1_454
N32 Zn1 N43 112.3(3) . 1_454
N11 Zn1 N54 109.7(3) 1_444 2_666
N32 Zn1 N54 121.4(3) . 2_666
N43 Zn1 N54 99.3(3) 1_454 2_666
Tb3 O1W Tb3 58.0(2) 2_577 .
Tb3 O1W H1WA 131(4) 2_577 .
Tb3 O1W H1WA 77(5) . .
Tb3 O1W H1WB 114(3) 2_577 .
Tb3 O1W H1WB 126.7(16) . .
H1WA O1W H1WB 109(3) . .
Tb3 O2W H2WA 84(3) . .
Tb3 O2W H2WB 129(6) . .
H2WA O2W H2WB 109(3) . .
Tb3 O3W H3WA 93(10) . .
Tb3 O4W H4WA 134(6) . .
Tb3 O4W H4WB 80(7) . .
H4WA O4W H4WB 110(3) . .
Tb3 O5WA Tb3 62.1(4) . 2_577
Tb3 O5WA H5WA 24(9) . .
Tb3 O5WA H5WA 85(5) 2_577 .
Tb3 O5WA H5WB 90(5) . .
Tb3 O5WA H5WB 33(8) 2_577 .
H5WA O5WA H5WB 109(3) . .
Tb3 O5WB H5WC 112(5) . .
Tb3 O5WB H5WD 69(9) . .
H5WC O5WB H5WD 109(3) . .
Tb1 O6W H6WA 131(4) . .
Tb1 O6W H6WB 120(4) . .
H6WA O6W H6WB 108(3) . .
Tb1 O7W H7WA 127(5) . .
Tb1 O7W H7WB 86(3) . .
H7WA O7W H7WB 111(3) . .
Tb1 O8W H8WA 129(3) . .
Tb1 O8W H8WB 108(3) . .
H8WA O8W H8WB 110(3) . .
Tb1 O9W H9WA 97(5) . .
Tb1 O9W H9WB 120(6) . .
H9WA O9W H9WB 110(3) . .
Tb1 O10W H10A 93(3) . .
Tb1 O10W H10B 159(4) . .
H10A O10W H10B 108(3) . .
C114 O11 Tb1 136.5(6) . .
Tb2 O11W H11D 150(3) . .
Tb2 O11W H11E 101(3) . .
H11D O11W H11E 108(3) . .
C114 O12 Tb2 169.0(7) . .
H12A O12W H12B 110(3) . .
H13B O13W H13C 109(3) . .
H14B O14W H14C 110(3) . .
C214 O21 Tb1 132.7(5) . .
C214 O22 Tb2 156.6(6) . .
C314 O31 Tb2 92.3(6) . .
C314 O32 Tb2 93.1(5) . .
C159 O42 Tb2 130.0(6) . 2_666
C514 O51 Tb2 156.3(8) . .
C514 O52 Tb1 137.8(6) . .
O41 Tb2 O12 155.6(2) . .
O41 Tb2 O22 89.8(2) . .
O12 Tb2 O22 93.9(3) . .
O41 Tb2 O51 82.1(2) . .
O12 Tb2 O51 76.0(3) . .
O22 Tb2 O51 73.2(3) . .
O41 Tb2 O42 107.8(2) . 2_666
O12 Tb2 O42 80.9(3) . 2_666
O22 Tb2 O42 148.5(2) . 2_666
O51 Tb2 O42 133.8(3) . 2_666
O41 Tb2 O32 77.3(2) . .
O12 Tb2 O32 127.1(2) . .
O22 Tb2 O32 82.7(2) . .
O51 Tb2 O32 148.2(3) . .
O42 Tb2 O32 76.2(2) 2_666 .
O41 Tb2 O31 127.3(2) . .
O12 Tb2 O31 76.4(2) . .
O22 Tb2 O31 70.8(2) . .
O51 Tb2 O31 132.3(2) . .
O42 Tb2 O31 77.8(2) 2_666 .
O32 Tb2 O31 52.61(19) . .
O41 Tb2 O11W 76.3(2) . .
O12 Tb2 O11W 85.5(3) . .
O22 Tb2 O11W 139.7(2) . .
O51 Tb2 O11W 67.5(3) . .
O42 Tb2 O11W 71.3(2) 2_666 .
O32 Tb2 O11W 128.7(2) . .
O31 Tb2 O11W 146.2(3) . .
O41 Tb2 C314 102.8(2) . .
O12 Tb2 C314 101.6(3) . .
O22 Tb2 C314 76.7(2) . .
O51 Tb2 C314 149.6(3) . .
O42 Tb2 C314 74.0(2) 2_666 .
O32 Tb2 C314 26.3(2) . .
O31 Tb2 C314 26.4(2) . .
O11W Tb2 C314 142.9(3) . .
O5WA Tb3 Tb3 62.9(3) . 2_577
O5WA Tb3 O3W 148.4(7) . .
Tb3 Tb3 O3W 128.7(4) 2_577 .
O5WA Tb3 O5WA 117.9(4) . 2_577
Tb3 Tb3 O5WA 55.0(3) 2_577 2_577
O3W Tb3 O5WA 80.6(5) . 2_577
O5WA Tb3 O2W 73.5(5) . .
Tb3 Tb3 O2W 130.9(3) 2_577 .
O3W Tb3 O2W 80.5(5) . .
O5WA Tb3 O2W 155.7(6) 2_577 .
O5WA Tb3 O1W 76.1(5) . 2_577
Tb3 Tb3 O1W 62.4(2) 2_577 2_577
O3W Tb3 O1W 84.9(5) . 2_577
O5WA Tb3 O1W 76.2(5) 2_577 2_577
O2W Tb3 O1W 86.9(4) . 2_577
O5WA Tb3 O1W 78.3(6) . .
Tb3 Tb3 O1W 59.6(2) 2_577 .
O3W Tb3 O1W 133.3(5) . .
O5WA Tb3 O1W 71.5(5) 2_577 .
O2W Tb3 O1W 132.8(4) . .
O1W Tb3 O1W 122.0(2) 2_577 .
O5WA Tb3 O4W 123.0(5) . .
Tb3 Tb3 O4W 140.0(2) 2_577 .
O3W Tb3 O4W 69.8(5) . .
O5WA Tb3 O4W 105.0(5) 2_577 .
O2W Tb3 O4W 82.6(4) . .
O1W Tb3 O4W 153.8(3) 2_577 .
O1W Tb3 O4W 82.0(3) . .
O5WA Tb3 O5WB 44.1(6) . .
Tb3 Tb3 O5WB 88.4(3) 2_577 .
O3W Tb3 O5WB 142.9(5) . .
O5WA Tb3 O5WB 129.2(5) 2_577 .
O2W Tb3 O5WB 74.5(5) . .
O1W Tb3 O5WB 120.1(4) 2_577 .
O1W Tb3 O5WB 59.0(4) . .
O4W Tb3 O5WB 80.1(4) . .
O5WA Tb3 H1WA 92.7(9) . .
Tb3 Tb3 H1WA 77.9(5) 2_577 .
O3W Tb3 H1WA 117.7(8) . .
O5WA Tb3 H1WA 75.4(11) 2_577 .
O2W Tb3 H1WA 127.4(10) . .
O1W Tb3 H1WA 139.7(6) 2_577 .
O1W Tb3 H1WA 19.6(3) . .
O4W Tb3 H1WA 62.8(5) . .
O5WB Tb3 H1WA 62.1(10) . .
O5WA Tb3 H2WA 89.6(11) . .
Tb3 Tb3 H2WA 136.4(18) 2_577 .
O3W Tb3 H2WA 61.9(8) . .
O5WA Tb3 H2WA 136.6(7) 2_577 .
O2W Tb3 H2WA 19.9(3) . .
O1W Tb3 H2WA 79.2(17) 2_577 .
O1W Tb3 H2WA 151.1(10) . .
O4W Tb3 H2WA 83.0(18) . .
O5WB Tb3 H2WA 94.1(6) . .
H1WA Tb3 H2WA 140.2(17) . .
O5WA Tb3 H3WA 159(2) . .
Tb3 Tb3 H3WA 113(2) 2_577 .
O3W Tb3 H3WA 19.0(14) . .
O5WA Tb3 H3WA 62.0(18) 2_577 .
O2W Tb3 H3WA 99.4(14) . .
O1W Tb3 H3WA 84(3) 2_577 .
O1W Tb3 H3WA 118.5(16) . .
O4W Tb3 H3WA 74(3) . .
O5WB Tb3 H3WA 154(3) . .
H1WA Tb3 H3WA 107(2) . .
H2WA Tb3 H3WA 80.4(14) . .
O5WA Tb3 H4WB 105.8(12) . .
Tb3 Tb3 H4WB 144.6(19) 2_577 .
O3W Tb3 H4WB 79.5(18) . .
O5WA Tb3 H4WB 124.0(6) 2_577 .
O2W Tb3 H4WB 67.0(10) . .
O1W Tb3 H4WB 151.3(16) 2_577 .
O1W Tb3 H4WB 85.8(18) . .
O4W Tb3 H4WB 19.4(4) . .
O5WB Tb3 H4WB 65.7(16) . .
H1WA Tb3 H4WB 68.9(18) . .
H2WA Tb3 H4WB 72(2) . .
H3WA Tb3 H4WB 89(3) . .
O5WA Tb3 H5WA 13(4) . .
Tb3 Tb3 H5WA 75.6(19) 2_577 .
O3W Tb3 H5WA 138(7) . .
O5WA Tb3 H5WA 130.4(16) 2_577 .
O2W Tb3 H5WA 60(5) . .
O1W Tb3 H5WA 78(7) 2_577 .
O1W Tb3 H5WA 88(8) . .
O4W Tb3 H5WA 116(5) . .
O5WB Tb3 H5WA 43(8) . .
H1WA Tb3 H5WA 100(8) . .
H2WA Tb3 H5WA 77(6) . .
H3WA Tb3 H5WA 153(9) . .
H4WB Tb3 H5WA 98(4) . .
O5WA Tb3 H5WB 20.8(6) . .
Tb3 Tb3 H5WB 43.5(18) 2_577 .
O3W Tb3 H5WB 147(3) . .
O5WA Tb3 H5WB 98.0(14) 2_577 .
O2W Tb3 H5WB 89(3) . .
O1W Tb3 H5WB 63(3) 2_577 .
O1W Tb3 H5WB 76(4) . .
O4W Tb3 H5WB 141(2) . .
O5WB Tb3 H5WB 60.7(19) . .
H1WA Tb3 H5WB 94(4) . .
H2WA Tb3 H5WB 102(3) . .
H3WA Tb3 H5WB 145(3) . .
H4WB Tb3 H5WB 125.5(19) . .
H5WA Tb3 H5WB 32(2) . .
O5WA Tb3 H5WD 47.4(15) . .
Tb3 Tb3 H5WD 103.2(10) 2_577 .
O3W Tb3 H5WD 127.3(9) . .
O5WA Tb3 H5WD 148.2(6) 2_577 .
O2W Tb3 H5WD 55.7(6) . .
O1W Tb3 H5WD 116.8(15) 2_577 .
O1W Tb3 H5WD 77.3(6) . .
O4W Tb3 H5WD 76.3(15) . .
O5WB Tb3 H5WD 19.0(3) . .
H1WA Tb3 H5WD 77.3(14) . .
H2WA Tb3 H5WD 75.2(7) . .
H3WA Tb3 H5WD 144(3) . .
H4WB Tb3 H5WD 58.4(18) . .
H5WA Tb3 H5WD 40(6) . .
H5WB Tb3 H5WD 67.6(17) . .
C11 N11 N12 105.6(8) . .
C11 N11 Zn1 136.2(6) . 1_666
N12 N11 Zn1 118.1(6) . 1_666
N13 N12 N11 108.7(8) . .
N12 N13 N14 109.4(9) . .
C11 N14 N13 106.2(9) . .
C21 N21 N22 104.6(8) . .
N23 N22 N21 108.1(8) . .
N22 N23 N24 110.9(9) . .
N22 N23 H23B 124.5 . .
N24 N23 H23B 124.5 . .
N23 N24 C21 104.2(9) . .
C31 N31 N32 104.2(8) . .
N33 N32 N31 111.2(7) . .
N33 N32 Zn1 118.4(6) . .
N31 N32 Zn1 130.4(6) . .
N32 N33 N34 108.0(7) . .
N33 N34 C31 105.5(8) . .
N42 N41 C41 105.7(8) . .
N43 N42 N41 108.0(7) . .
N42 N43 N44 111.5(7) . .
N42 N43 Zn1 131.7(6) . 1_656
N44 N43 Zn1 116.7(7) . 1_656
C41 N44 N43 102.7(8) . .
C51 N51 N52 103.8(9) . .
N53 N52 N51 110.0(9) . .
N52 N53 N54 108.4(8) . .
C51 N54 N53 105.9(8) . .
C51 N54 Zn1 134.5(7) . 2_666
N53 N54 Zn1 119.6(6) . 2_666
N11 C11 N14 110.1(8) . .
N11 C11 C12 126.0(9) . .
N14 C11 C12 123.9(9) . .
C17 C12 C13 119.4(8) . .
C17 C12 C11 119.5(9) . .
C13 C12 C11 121.1(8) . .
C14 C13 C12 120.3(9) . .
C14 C13 H13A 119.8 . .
C12 C13 H13A 119.8 . .
C13 C14 C15 121.1(9) . .
C13 C14 H14A 119.5 . .
C15 C14 H14A 119.5 . .
C14 C15 C16 118.0(8) . .
C14 C15 C18 121.9(9) . .
C16 C15 C18 120.0(8) . .
C17 C16 C15 120.2(9) . .
C17 C16 H16A 119.9 . .
C15 C16 H16A 119.9 . .
C12 C17 C16 120.8(10) . .
C12 C17 H17A 119.6 . .
C16 C17 H17A 119.6 . .
C19 C18 C113 118.9(8) . .
C19 C18 C15 120.9(7) . .
C113 C18 C15 120.3(8) . .
C18 C19 C110 120.4(7) . .
C18 C19 H19A 119.8 . .
C110 C19 H19A 119.8 . .
N24 C21 N21 112.1(9) . .
N24 C21 C22 124.1(9) . .
N21 C21 C22 123.6(9) . .
C27 C22 C23 119.5(9) . .
C27 C22 C21 122.4(8) . .
C23 C22 C21 118.0(9) . .
C24 C23 C22 119.6(10) . .
C24 C23 H23A 120.2 . .
C22 C23 H23A 120.2 . .
C25 C24 C23 120.2(9) . .
C25 C24 H24A 119.9 . .
C23 C24 H24A 119.9 . .
C26 C25 C24 118.0(9) . .
C26 C25 C28 121.8(9) . .
C24 C25 C28 120.2(8) . .
C25 C26 C27 122.0(10) . .
C25 C26 H26A 119.0 . .
C27 C26 H26A 119.0 . .
C22 C27 C26 120.2(9) . .
C22 C27 H27A 119.9 . .
C26 C27 H27A 119.9 . .
C213 C28 C29 116.9(8) . .
C213 C28 C25 122.1(8) . .
C29 C28 C25 121.0(8) . .
C210 C29 C28 121.7(8) . .
C210 C29 H29A 119.2 . .
C28 C29 H29A 119.2 . .
N31 C31 N34 111.2(7) . .
N31 C31 C32 126.8(9) . .
N34 C31 C32 122.0(9) . .
C33 C32 C37 118.9(8) . .
C33 C32 C31 121.5(9) . .
C37 C32 C31 119.7(8) . .
C34 C33 C32 120.5(9) . .
C34 C33 H33A 119.7 . .
C32 C33 H33A 119.7 . .
C33 C34 C35 121.5(8) . .
C33 C34 H34A 119.2 . .
C35 C34 H34A 119.2 . .
C36 C35 C34 118.2(8) . .
C36 C35 C38 119.6(8) . .
C34 C35 C38 122.1(8) . .
C35 C36 C37 121.1(9) . .
C35 C36 H36A 119.5 . .
C37 C36 H36A 119.5 . .
C36 C37 C32 119.7(8) . .
C36 C37 H37A 120.1 . .
C32 C37 H37A 120.1 . .
C39 C38 C313 118.7(8) . .
C39 C38 C35 121.5(8) . .
C313 C38 C35 119.8(8) . .
C38 C39 C310 121.1(9) . .
C38 C39 H39A 119.5 . .
C310 C39 H39A 119.5 . .
N44 C41 N41 112.1(8) . .
N44 C41 C42 123.0(9) . .
N41 C41 C42 124.8(8) . .
C47 C42 C43 118.7(8) . .
C47 C42 C41 122.7(8) . .
C43 C42 C41 118.5(8) . .
C44 C43 C42 119.3(8) . .
C44 C43 H43A 120.4 . .
C42 C43 H43A 120.4 . .
C43 C44 C45 122.5(8) . .
C43 C44 H44A 118.8 . .
C45 C44 H44A 118.8 . .
C44 C45 C46 117.5(7) . .
C44 C45 C48 121.3(7) . .
C46 C45 C48 121.2(8) . .
C47 C46 C45 119.3(8) . .
C47 C46 H46A 120.4 . .
C45 C46 H46A 120.4 . .
C42 C47 C46 122.8(9) . .
C42 C47 H47A 118.6 . .
C46 C47 H47A 118.6 . .
C413 C48 C49 118.1(7) . .
C413 C48 C45 122.2(8) . .
C49 C48 C45 119.7(7) . .
C410 C49 C48 120.3(7) . .
C410 C49 H49A 119.9 . .
C48 C49 H49A 119.9 . .
N54 C51 N51 111.8(9) . .
N54 C51 C52 121.3(10) . .
N51 C51 C52 126.8(10) . .
C57 C52 C53 119.3(10) . .
C57 C52 C51 120.8(10) . .
C53 C52 C51 119.8(9) . .
C54 C53 C52 119.8(10) . .
C54 C53 H53A 120.1 . .
C52 C53 H53A 120.1 . .
C53 C54 C55 121.4(10) . .
C53 C54 H54A 119.3 . .
C55 C54 H54A 119.3 . .
C54 C55 C56 117.9(10) . .
C54 C55 C58 120.2(9) . .
C56 C55 C58 122.0(10) . .
C57 C56 C55 119.8(11) . .
C57 C56 H56A 120.1 . .
C55 C56 H56A 120.1 . .
C52 C57 C56 121.2(11) . .
C52 C57 H57A 119.4 . .
C56 C57 H57A 119.4 . .
C59 C58 C513 117.6(9) . .
C59 C58 C55 122.4(9) . .
C513 C58 C55 120.0(10) . .
C510 C59 C58 121.4(9) . .
C510 C59 H59A 119.3 . .
C58 C59 H59A 119.3 . .
C19 C110 C111 119.3(8) . .
C19 C110 C114 119.9(8) . .
C111 C110 C114 120.5(8) . .
C112 C111 C110 120.3(9) . .
C112 C111 H11A 119.9 . .
C110 C111 H11A 119.9 . .
C113 C112 C111 119.7(9) . .
C113 C112 H11B 120.2 . .
C111 C112 H11B 120.2 . .
C112 C113 C18 121.3(9) . .
C112 C113 H11C 119.4 . .
C18 C113 H11C 119.4 . .
O12 C114 O11 123.2(9) . .
O12 C114 C110 118.0(8) . .
O11 C114 C110 118.7(8) . .
O41 C159 O42 123.4(8) . .
O41 C159 C410 119.4(7) . .
O42 C159 C410 117.0(7) . .
C29 C210 C211 120.4(8) . .
C29 C210 C214 120.1(8) . .
C211 C210 C214 119.5(8) . .
C210 C211 C212 119.6(9) . .
C210 C211 H21A 120.2 . .
C212 C211 H21A 120.2 . .
C213 C212 C211 119.6(9) . .
C213 C212 H21B 120.2 . .
C211 C212 H21B 120.2 . .
C28 C213 C212 121.8(9) . .
C28 C213 H21C 119.1 . .
C212 C213 H21C 119.1 . .
O22 C214 O21 124.6(8) . .
O22 C214 C210 117.3(7) . .
O21 C214 C210 118.1(8) . .
C311 C310 C39 119.7(9) . .
C311 C310 C314 119.3(7) . .
C39 C310 C314 120.9(8) . .
C310 C311 C312 119.5(8) . .
C310 C311 H31A 120.3 . .
C312 C311 H31A 120.3 . .
C313 C312 C311 120.9(9) . .
C313 C312 H31B 119.5 . .
C311 C312 H31B 119.5 . .
C312 C313 C38 120.0(8) . .
C312 C313 H31C 120.0 . .
C38 C313 H31C 120.0 . .
O32 C314 O31 121.6(8) . .
O32 C314 C310 120.3(7) . .
O31 C314 C310 118.0(8) . .
O32 C314 Tb2 60.6(4) . .
O31 C314 Tb2 61.3(5) . .
C310 C314 Tb2 175.2(6) . .
C49 C410 C411 120.9(8) . .
C49 C410 C159 119.3(7) . .
C411 C410 C159 119.7(7) . .
C410 C411 C412 119.8(7) . .
C410 C411 H41A 120.1 . .
C412 C411 H41A 120.1 . .
C411 C412 C413 119.8(8) . .
C411 C412 H41B 120.1 . .
C413 C412 H41B 120.1 . .
C48 C413 C412 121.0(8) . .
C48 C413 H41C 119.5 . .
C412 C413 H41C 119.5 . .
C59 C510 C511 119.8(9) . .
C59 C510 C514 121.4(9) . .
C511 C510 C514 118.7(9) . .
C512 C511 C510 120.2(10) . .
C512 C511 H51A 119.9 . .
C510 C511 H51A 119.9 . .
C513 C512 C511 120.3(10) . .
C513 C512 H51B 119.9 . .
C511 C512 H51B 119.9 . .
C512 C513 C58 120.8(10) . .
C512 C513 H51C 119.6 . .
C58 C513 H51C 119.6 . .
O51 C514 O52 124.5(10) . .
O51 C514 C510 115.6(9) . .
O52 C514 C510 119.8(8) . .

loop_
_geom_bond_atom_site_label_1
_geom_bond_atom_site_label_2
_geom_bond_distance
_geom_bond_site_symmetry_2
Tb1 O11 2.259(7) .
Tb1 O21 2.290(6) .
Tb1 O52 2.311(7) .
Tb1 O8W 2.371(7) .
Tb1 O7W 2.418(7) .
Tb1 O6W 2.481(7) .
Tb1 O9W 2.498(8) .
Tb1 O10W 2.549(6) .
Tb1 H7WB 2.50(4) .
Zn1 N11 1.985(8) 1_444
Zn1 N32 1.991(8) .
Zn1 N43 1.996(8) 1_454
Zn1 N54 2.001(8) 2_666
O1W Tb3 2.376(10) 2_577
O1W Tb3 2.441(9) .
O1W H1WA 0.823(10) .
O1W H1WB 0.823(10) .
O2W Tb3 2.362(11) .
O2W H2WA 0.827(10) .
O2W H2WB 0.822(11) .
O3W Tb3 2.342(17) .
O3W H3WA 0.819(11) .
O4W Tb3 2.448(10) .
O4W H4WA 0.822(10) .
O4W H4WB 0.823(11) .
O5WA Tb3 2.165(14) .
O5WA Tb3 2.354(14) 2_577
O5WA H5WA 0.821(10) .
O5WA H5WB 0.824(11) .
O5WB Tb3 2.532(19) .
O5WB H5WC 0.822(10) .
O5WB H5WD 0.824(10) .
O6W H6WA 0.821(10) .
O6W H6WB 0.823(10) .
O7W H7WA 0.820(10) .
O7W H7WB 0.819(10) .
O8W H8WA 0.821(10) .
O8W H8WB 0.822(10) .
O9W H9WA 0.821(10) .
O9W H9WB 0.820(10) .
O10W H10A 0.822(10) .
O10W H10B 0.824(10) .
O11 C114 1.240(11) .
O11W Tb2 2.552(8) .
O11W H11D 0.825(10) .
O11W H11E 0.822(10) .
O12 C114 1.238(11) .
O12 Tb2 2.275(8) .
O12W H12A 0.820(11) .
O12W H12B 0.821(11) .
O13W H13B 0.822(10) .
O13W H13C 0.821(10) .
O14W H14B 0.823(10) .
O14W H14C 0.821(11) .
O21 C214 1.270(10) .
O22 C214 1.254(11) .
O22 Tb2 2.314(6) .
O31 C314 1.261(10) .
O31 Tb2 2.485(7) .
O32 C314 1.254(11) .
O32 Tb2 2.470(5) .
O41 C159 1.258(10) .
O41 Tb2 2.274(6) .
O42 C159 1.265(10) .
O42 Tb2 2.343(6) 2_666
O51 C514 1.246(12) .
O51 Tb2 2.341(7) .
O52 C514 1.264(12) .
Tb2 O42 2.343(6) 2_666
Tb2 C314 2.831(9) .
Tb3 Tb3 2.3378(19) 2_577
Tb3 O5WA 2.354(14) 2_577
Tb3 O1W 2.376(10) 2_577
Tb3 H1WA 2.40(6) .
Tb3 H2WA 2.42(4) .
Tb3 H3WA 2.52(16) .
Tb3 H4WB 2.44(10) .
Tb3 H5WA 1.45(8) .
Tb3 H5WB 2.32(6) .
Tb3 H5WD 2.36(13) .
N11 C11 1.327(12) .
N11 N12 1.370(11) .
N11 Zn1 1.985(8) 1_666
N12 N13 1.295(13) .
N13 N14 1.346(13) .
N14 C11 1.333(13) .
N21 C21 1.329(12) .
N21 N22 1.350(11) .
N22 N23 1.310(13) .
N23 N24 1.325(12) .
N23 H23B 0.8600 .
N24 C21 1.327(13) .
N31 C31 1.333(12) .
N31 N32 1.345(10) .
N32 N33 1.324(12) .
N33 N34 1.340(10) .
N34 C31 1.363(13) .
N41 N42 1.334(10) .
N41 C41 1.342(13) .
N42 N43 1.311(12) .
N43 N44 1.358(10) .
N43 Zn1 1.996(8) 1_656
N44 C41 1.335(12) .
N51 C51 1.335(14) .
N51 N52 1.363(13) .
N52 N53 1.283(14) .
N53 N54 1.362(11) .
N54 C51 1.299(13) .
N54 Zn1 2.001(8) 2_666
C11 C12 1.478(12) .
C12 C17 1.375(13) .
C12 C13 1.392(14) .
C13 C14 1.380(12) .
C13 H13A 0.9300 .
C14 C15 1.388(12) .
C14 H14A 0.9300 .
C15 C16 1.417(14) .
C15 C18 1.472(12) .
C16 C17 1.381(13) .
C16 H16A 0.9300 .
C17 H17A 0.9300 .
C18 C19 1.391(12) .
C18 C113 1.395(12) .
C19 C110 1.397(11) .
C19 H19A 0.9300 .
C21 C22 1.485(13) .
C22 C27 1.349(14) .
C22 C23 1.422(14) .
C23 C24 1.406(14) .
C23 H23A 0.9300 .
C24 C25 1.392(14) .
C24 H24A 0.9300 .
C25 C26 1.389(13) .
C25 C28 1.476(13) .
C26 C27 1.393(13) .
C26 H26A 0.9300 .
C27 H27A 0.9300 .
C28 C213 1.381(13) .
C28 C29 1.406(12) .
C29 C210 1.367(12) .
C29 H29A 0.9300 .
C31 C32 1.465(11) .
C32 C33 1.385(13) .
C32 C37 1.411(13) .
C33 C34 1.380(12) .
C33 H33A 0.9300 .
C34 C35 1.391(13) .
C34 H34A 0.9300 .
C35 C36 1.390(13) .
C35 C38 1.502(11) .
C36 C37 1.393(11) .
C36 H36A 0.9300 .
C37 H37A 0.9300 .
C38 C39 1.378(13) .
C38 C313 1.403(13) .
C39 C310 1.409(11) .
C39 H39A 0.9300 .
C41 C42 1.482(11) .
C42 C47 1.367(13) .
C42 C43 1.401(13) .
C43 C44 1.378(11) .
C43 H43A 0.9300 .
C44 C45 1.389(12) .
C44 H44A 0.9300 .
C45 C46 1.415(12) .
C45 C48 1.480(10) .
C46 C47 1.376(12) .
C46 H46A 0.9300 .
C47 H47A 0.9300 .
C48 C413 1.388(12) .
C48 C49 1.421(12) .
C49 C410 1.379(10) .
C49 H49A 0.9300 .
C51 C52 1.488(14) .
C52 C57 1.367(15) .
C52 C53 1.392(14) .
C53 C54 1.377(13) .
C53 H53A 0.9300 .
C54 C55 1.390(14) .
C54 H54A 0.9300 .
C55 C56 1.407(15) .
C55 C58 1.479(14) .
C56 C57 1.382(16) .
C56 H56A 0.9300 .
C57 H57A 0.9300 .
C58 C59 1.389(14) .
C58 C513 1.417(14) .
C59 C510 1.369(13) .
C59 H59A 0.9300 .
C110 C111 1.400(12) .
C110 C114 1.477(12) .
C111 C112 1.383(14) .
C111 H11A 0.9300 .
C112 C113 1.379(14) .
C112 H11B 0.9300 .
C113 H11C 0.9300 .
C159 C410 1.511(11) .
C210 C211 1.372(13) .
C210 C214 1.505(11) .
C211 C212 1.387(13) .
C211 H21A 0.9300 .
C212 C213 1.385(14) .
C212 H21B 0.9300 .
C213 H21C 0.9300 .
C310 C311 1.373(13) .
C310 C314 1.512(13) .
C311 C312 1.393(13) .
C311 H31A 0.9300 .
C312 C313 1.384(12) .
C312 H31B 0.9300 .
C313 H31C 0.9300 .
C410 C411 1.379(11) .
C411 C412 1.391(12) .
C411 H41A 0.9300 .
C412 C413 1.399(11) .
C412 H41B 0.9300 .
C413 H41C 0.9300 .
C510 C511 1.386(14) .
C510 C514 1.494(14) .
C511 C512 1.376(16) .
C511 H51A 0.9300 .
C512 C513 1.362(16) .
C512 H51B 0.9300 .
C513 H51C 0.9300 .

loop_
_geom_torsion_atom_site_label_1
_geom_torsion_atom_site_label_2
_geom_torsion_atom_site_label_3
_geom_torsion_atom_site_label_4
_geom_torsion
_geom_torsion_site_symmetry_1
_geom_torsion_site_symmetry_2
_geom_torsion_site_symmetry_3
_geom_torsion_site_symmetry_4
O21 Tb1 O11 C114 -11.4(11) . . . .
O52 Tb1 O11 C114 59.4(10) . . . .
O8W Tb1 O11 C114 140.5(10) . . . .
O7W Tb1 O11 C114 -122.4(9) . . . .
O6W Tb1 O11 C114 116.0(9) . . . .
O9W Tb1 O11 C114 -147.4(10) . . . .
O10W Tb1 O11 C114 -68.7(10) . . . .
O11 Tb1 O21 C214 -16.7(8) . . . .
O52 Tb1 O21 C214 -87.3(7) . . . .
O8W Tb1 O21 C214 -140.9(7) . . . .
O7W Tb1 O21 C214 121.1(8) . . . .
O6W Tb1 O21 C214 -168.6(8) . . . .
O9W Tb1 O21 C214 84.3(8) . . . .
O10W Tb1 O21 C214 43.0(7) . . . .
O11 Tb1 O52 C514 -92.5(10) . . . .
O21 Tb1 O52 C514 36.2(10) . . . .
O8W Tb1 O52 C514 -170.8(10) . . . .
O7W Tb1 O52 C514 89.8(10) . . . .
O6W Tb1 O52 C514 117.2(10) . . . .
O9W Tb1 O52 C514 -134.9(9) . . . .
O10W Tb1 O52 C514 -24.7(11) . . . .
C114 O12 Tb2 O41 -76(4) . . . .
C114 O12 Tb2 O22 22(4) . . . .
C114 O12 Tb2 O51 -50(4) . . . .
C114 O12 Tb2 O42 170(4) . . . 2_666
C114 O12 Tb2 O32 106(4) . . . .
C114 O12 Tb2 O31 91(4) . . . .
C114 O12 Tb2 O11W -118(4) . . . .
C114 O12 Tb2 C314 99(4) . . . .
C214 O22 Tb2 O41 84.9(15) . . . .
C214 O22 Tb2 O12 -70.9(15) . . . .
C214 O22 Tb2 O51 3.2(15) . . . .
C214 O22 Tb2 O42 -149.8(14) . . . 2_666
C214 O22 Tb2 O32 162.1(15) . . . .
C214 O22 Tb2 O31 -145.0(15) . . . .
C214 O22 Tb2 O11W 16.6(16) . . . .
C214 O22 Tb2 C314 -171.9(15) . . . .
C514 O51 Tb2 O41 -162.5(19) . . . .
C514 O51 Tb2 O12 28.2(18) . . . .
C514 O51 Tb2 O22 -70.3(18) . . . .
C514 O51 Tb2 O42 90.4(19) . . . 2_666
C514 O51 Tb2 O32 -112.9(18) . . . .
C514 O51 Tb2 O31 -28(2) . . . .
C514 O51 Tb2 O11W 119.1(19) . . . .
C514 O51 Tb2 C314 -61(2) . . . .
C314 O32 Tb2 O41 166.1(5) . . . .
C314 O32 Tb2 O12 -14.7(6) . . . .
C314 O32 Tb2 O22 74.6(5) . . . .
C314 O32 Tb2 O51 115.4(6) . . . .
C314 O32 Tb2 O42 -81.7(5) . . . 2_666
C314 O32 Tb2 O31 3.3(5) . . . .
C314 O32 Tb2 O11W -133.4(5) . . . .
C314 O31 Tb2 O41 -24.7(6) . . . .
C314 O31 Tb2 O12 161.9(6) . . . .
C314 O31 Tb2 O22 -99.0(6) . . . .
C314 O31 Tb2 O51 -142.0(5) . . . .
C314 O31 Tb2 O42 78.5(5) . . . 2_666
C314 O31 Tb2 O32 -3.3(5) . . . .
C314 O31 Tb2 O11W 102.5(6) . . . .
Tb3 O5WA Tb3 O3W 120.5(9) 2_577 . . .
Tb3 O5WA Tb3 O5WA 0.000(1) 2_577 . . 2_577
Tb3 O5WA Tb3 O2W 156.7(5) 2_577 . . .
Tb3 O5WA Tb3 O1W 65.8(3) 2_577 . . 2_577
Tb3 O5WA Tb3 O1W -61.6(3) 2_577 . . .
Tb3 O5WA Tb3 O4W -133.9(3) 2_577 . . .
Tb3 O5WA Tb3 O5WB -118.8(8) 2_577 . . .
Tb3 O1W Tb3 O5WA 65.3(4) 2_577 . . .
Tb3 O1W Tb3 O3W -116.3(6) 2_577 . . .
Tb3 O1W Tb3 O5WA -59.6(4) 2_577 . . 2_577
Tb3 O1W Tb3 O2W 119.4(5) 2_577 . . .
Tb3 O1W Tb3 O1W 0.000(1) 2_577 . . 2_577
Tb3 O1W Tb3 O4W -168.5(3) 2_577 . . .
Tb3 O1W Tb3 O5WB 108.3(4) 2_577 . . .
C11 N11 N12 N13 0.7(11) . . . .
Zn1 N11 N12 N13 -176.1(7) 1_666 . . .
N11 N12 N13 N14 0.8(13) . . . .
N12 N13 N14 C11 -2.0(14) . . . .
C21 N21 N22 N23 0.1(12) . . . .
N21 N22 N23 N24 -1.3(13) . . . .
N22 N23 N24 C21 1.9(13) . . . .
C31 N31 N32 N33 0.8(10) . . . .
C31 N31 N32 Zn1 -177.0(6) . . . .
N11 Zn1 N32 N33 113.6(7) 1_444 . . .
N43 Zn1 N32 N33 -6.4(8) 1_454 . . .
N54 Zn1 N32 N33 -123.4(7) 2_666 . . .
N11 Zn1 N32 N31 -68.7(8) 1_444 . . .
N43 Zn1 N32 N31 171.3(7) 1_454 . . .
N54 Zn1 N32 N31 54.2(9) 2_666 . . .
N31 N32 N33 N34 -0.9(11) . . . .
Zn1 N32 N33 N34 177.2(6) . . . .
N32 N33 N34 C31 0.6(10) . . . .
C41 N41 N42 N43 0.2(11) . . . .
N41 N42 N43 N44 -0.7(11) . . . .
N41 N42 N43 Zn1 174.3(7) . . . 1_656
N42 N43 N44 C41 0.9(10) . . . .
Zn1 N43 N44 C41 -175.0(6) 1_656 . . .
C51 N51 N52 N53 -0.5(13) . . . .
N51 N52 N53 N54 -0.2(13) . . . .
N52 N53 N54 C51 0.8(12) . . . .
N52 N53 N54 Zn1 178.0(8) . . . 2_666
N12 N11 C11 N14 -2.0(12) . . . .
Zn1 N11 C11 N14 173.9(8) 1_666 . . .
N12 N11 C11 C12 -180.0(9) . . . .
Zn1 N11 C11 C12 -4.1(17) 1_666 . . .
N13 N14 C11 N11 2.5(13) . . . .
N13 N14 C11 C12 -179.5(10) . . . .
N11 C11 C12 C17 -126.9(11) . . . .
N14 C11 C12 C17 55.4(14) . . . .
N11 C11 C12 C13 54.0(14) . . . .
N14 C11 C12 C13 -123.7(12) . . . .
C17 C12 C13 C14 1.6(14) . . . .
C11 C12 C13 C14 -179.4(9) . . . .
C12 C13 C14 C15 1.5(14) . . . .
C13 C14 C15 C16 -3.3(14) . . . .
C13 C14 C15 C18 175.4(9) . . . .
C14 C15 C16 C17 2.1(14) . . . .
C18 C15 C16 C17 -176.7(9) . . . .
C13 C12 C17 C16 -2.8(14) . . . .
C11 C12 C17 C16 178.1(9) . . . .
C15 C16 C17 C12 1.0(15) . . . .
C14 C15 C18 C19 48.4(13) . . . .
C16 C15 C18 C19 -132.9(10) . . . .
C14 C15 C18 C113 -132.2(11) . . . .
C16 C15 C18 C113 46.5(13) . . . .
C113 C18 C19 C110 -0.5(14) . . . .
C15 C18 C19 C110 179.0(8) . . . .
N23 N24 C21 N21 -1.9(12) . . . .
N23 N24 C21 C22 -177.6(10) . . . .
N22 N21 C21 N24 1.1(12) . . . .
N22 N21 C21 C22 176.9(9) . . . .
N24 C21 C22 C27 168.8(10) . . . .
N21 C21 C22 C27 -6.5(16) . . . .
N24 C21 C22 C23 -14.1(15) . . . .
N21 C21 C22 C23 170.7(10) . . . .
C27 C22 C23 C24 -3.6(16) . . . .
C21 C22 C23 C24 179.2(10) . . . .
C22 C23 C24 C25 -2.2(16) . . . .
C23 C24 C25 C26 5.3(15) . . . .
C23 C24 C25 C28 -175.8(10) . . . .
C24 C25 C26 C27 -3.0(15) . . . .
C28 C25 C26 C27 178.1(9) . . . .
C23 C22 C27 C26 5.9(15) . . . .
C21 C22 C27 C26 -177.0(10) . . . .
C25 C26 C27 C22 -2.7(16) . . . .
C26 C25 C28 C213 25.5(15) . . . .
C24 C25 C28 C213 -153.3(10) . . . .
C26 C25 C28 C29 -152.7(10) . . . .
C24 C25 C28 C29 28.5(14) . . . .
C213 C28 C29 C210 -1.9(14) . . . .
C25 C28 C29 C210 176.4(8) . . . .
N32 N31 C31 N34 -0.5(10) . . . .
N32 N31 C31 C32 179.5(8) . . . .
N33 N34 C31 N31 0.0(10) . . . .
N33 N34 C31 C32 -180.0(8) . . . .
N31 C31 C32 C33 -169.2(9) . . . .
N34 C31 C32 C33 10.8(13) . . . .
N31 C31 C32 C37 10.1(14) . . . .
N34 C31 C32 C37 -170.0(8) . . . .
C37 C32 C33 C34 0.8(13) . . . .
C31 C32 C33 C34 -180.0(8) . . . .
C32 C33 C34 C35 0.1(14) . . . .
C33 C34 C35 C36 0.1(13) . . . .
C33 C34 C35 C38 -179.5(8) . . . .
C34 C35 C36 C37 -1.2(13) . . . .
C38 C35 C36 C37 178.3(8) . . . .
C35 C36 C37 C32 2.2(13) . . . .
C33 C32 C37 C36 -1.9(13) . . . .
C31 C32 C37 C36 178.8(8) . . . .
C36 C35 C38 C39 -147.4(9) . . . .
C34 C35 C38 C39 32.1(13) . . . .
C36 C35 C38 C313 34.1(12) . . . .
C34 C35 C38 C313 -146.3(9) . . . .
C313 C38 C39 C310 -3.6(12) . . . .
C35 C38 C39 C310 177.9(8) . . . .
N43 N44 C41 N41 -0.7(11) . . . .
N43 N44 C41 C42 -179.7(8) . . . .
N42 N41 C41 N44 0.3(11) . . . .
N42 N41 C41 C42 179.2(9) . . . .
N44 C41 C42 C47 167.1(9) . . . .
N41 C41 C42 C47 -11.7(15) . . . .
N44 C41 C42 C43 -9.5(14) . . . .
N41 C41 C42 C43 171.7(9) . . . .
C47 C42 C43 C44 0.1(13) . . . .
C41 C42 C43 C44 176.9(8) . . . .
C42 C43 C44 C45 -0.8(13) . . . .
C43 C44 C45 C46 2.2(13) . . . .
C43 C44 C45 C48 -177.5(8) . . . .
C44 C45 C46 C47 -2.9(13) . . . .
C48 C45 C46 C47 176.8(8) . . . .
C43 C42 C47 C46 -1.0(14) . . . .
C41 C42 C47 C46 -177.5(9) . . . .
C45 C46 C47 C42 2.4(14) . . . .
C44 C45 C48 C413 -153.1(8) . . . .
C46 C45 C48 C413 27.1(12) . . . .
C44 C45 C48 C49 27.3(12) . . . .
C46 C45 C48 C49 -152.5(8) . . . .
C413 C48 C49 C410 -4.0(12) . . . .
C45 C48 C49 C410 175.6(7) . . . .
N53 N54 C51 N51 -1.2(12) . . . .
Zn1 N54 C51 N51 -177.7(8) 2_666 . . .
N53 N54 C51 C52 -177.5(9) . . . .
Zn1 N54 C51 C52 5.9(16) 2_666 . . .
N52 N51 C51 N54 1.0(13) . . . .
N52 N51 C51 C52 177.1(10) . . . .
N54 C51 C52 C57 128.6(12) . . . .
N51 C51 C52 C57 -47.1(16) . . . .
N54 C51 C52 C53 -46.5(14) . . . .
N51 C51 C52 C53 137.8(11) . . . .
C57 C52 C53 C54 -4.5(15) . . . .
C51 C52 C53 C54 170.7(9) . . . .
C52 C53 C54 C55 -3.3(14) . . . .
C53 C54 C55 C56 7.6(14) . . . .
C53 C54 C55 C58 -171.8(9) . . . .
C54 C55 C56 C57 -4.4(15) . . . .
C58 C55 C56 C57 175.1(10) . . . .
C53 C52 C57 C56 7.8(16) . . . .
C51 C52 C57 C56 -167.3(10) . . . .
C55 C56 C57 C52 -3.3(17) . . . .
C54 C55 C58 C59 -40.1(14) . . . .
C56 C55 C58 C59 140.5(10) . . . .
C54 C55 C58 C513 138.8(10) . . . .
C56 C55 C58 C513 -40.6(14) . . . .
C513 C58 C59 C510 0.6(14) . . . .
C55 C58 C59 C510 179.6(9) . . . .
C18 C19 C110 C111 3.7(13) . . . .
C18 C19 C110 C114 -170.7(8) . . . .
C19 C110 C111 C112 -3.9(14) . . . .
C114 C110 C111 C112 170.5(9) . . . .
C110 C111 C112 C113 0.9(16) . . . .
C111 C112 C113 C18 2.4(17) . . . .
C19 C18 C113 C112 -2.6(16) . . . .
C15 C18 C113 C112 177.9(10) . . . .
Tb2 O12 C114 O11 -5(4) . . . .
Tb2 O12 C114 C110 179(3) . . . .
Tb1 O11 C114 O12 4.8(16) . . . .
Tb1 O11 C114 C110 -179.4(6) . . . .
C19 C110 C114 O12 176.8(9) . . . .
C111 C110 C114 O12 2.4(14) . . . .
C19 C110 C114 O11 0.8(13) . . . .
C111 C110 C114 O11 -173.6(9) . . . .
Tb2 O42 C159 O41 2.1(12) 2_666 . . .
Tb2 O42 C159 C410 -173.8(5) 2_666 . . .
C28 C29 C210 C211 1.5(14) . . . .
C28 C29 C210 C214 -178.6(8) . . . .
C29 C210 C211 C212 -0.1(15) . . . .
C214 C210 C211 C212 180.0(10) . . . .
C210 C211 C212 C213 -0.8(17) . . . .
C29 C28 C213 C212 0.9(16) . . . .
C25 C28 C213 C212 -177.3(10) . . . .
C211 C212 C213 C28 0.4(18) . . . .
Tb2 O22 C214 O21 48(2) . . . .
Tb2 O22 C214 C210 -133.6(12) . . . .
Tb1 O21 C214 O22 21.3(13) . . . .
Tb1 O21 C214 C210 -156.9(6) . . . .
C29 C210 C214 O22 2.3(12) . . . .
C211 C210 C214 O22 -177.8(9) . . . .
C29 C210 C214 O21 -179.4(8) . . . .
C211 C210 C214 O21 0.5(13) . . . .
C38 C39 C310 C311 2.2(13) . . . .
C38 C39 C310 C314 -175.8(8) . . . .
C39 C310 C311 C312 0.4(13) . . . .
C314 C310 C311 C312 178.4(8) . . . .
C310 C311 C312 C313 -1.5(14) . . . .
C311 C312 C313 C38 0.0(13) . . . .
C39 C38 C313 C312 2.6(12) . . . .
C35 C38 C313 C312 -178.9(8) . . . .
Tb2 O32 C314 O31 -6.2(9) . . . .
Tb2 O32 C314 C310 174.6(7) . . . .
Tb2 O31 C314 O32 6.1(9) . . . .
Tb2 O31 C314 C310 -174.6(7) . . . .
C311 C310 C314 O32 164.4(8) . . . .
C39 C310 C314 O32 -17.7(13) . . . .
C311 C310 C314 O31 -14.9(12) . . . .
C39 C310 C314 O31 163.0(8) . . . .
O41 Tb2 C314 O32 -13.9(5) . . . .
O12 Tb2 C314 O32 168.1(5) . . . .
O22 Tb2 C314 O32 -100.6(5) . . . .
O51 Tb2 C314 O32 -110.0(6) . . . .
O42 Tb2 C314 O32 91.2(5) 2_666 . . .
O31 Tb2 C314 O32 -174.0(9) . . . .
O11W Tb2 C314 O32 70.2(7) . . . .
O41 Tb2 C314 O31 160.1(5) . . . .
O12 Tb2 C314 O31 -17.9(6) . . . .
O22 Tb2 C314 O31 73.4(5) . . . .
O51 Tb2 C314 O31 64.0(8) . . . .
O42 Tb2 C314 O31 -94.8(5) 2_666 . . .
O32 Tb2 C314 O31 174.0(9) . . . .
O11W Tb2 C314 O31 -115.8(6) . . . .
C48 C49 C410 C411 3.3(12) . . . .
C48 C49 C410 C159 -174.0(7) . . . .
O41 C159 C410 C49 -15.0(11) . . . .
O42 C159 C410 C49 161.0(8) . . . .
O41 C159 C410 C411 167.7(8) . . . .
O42 C159 C410 C411 -16.3(11) . . . .
C49 C410 C411 C412 -1.6(13) . . . .
C159 C410 C411 C412 175.7(7) . . . .
C410 C411 C412 C413 0.8(13) . . . .
C49 C48 C413 C412 3.3(12) . . . .
C45 C48 C413 C412 -176.3(8) . . . .
C411 C412 C413 C48 -1.7(13) . . . .
C58 C59 C510 C511 -2.6(14) . . . .
C58 C59 C510 C514 172.9(9) . . . .
C59 C510 C511 C512 1.9(14) . . . .
C514 C510 C511 C512 -173.8(9) . . . .
C510 C511 C512 C513 0.8(16) . . . .
C511 C512 C513 C58 -2.8(16) . . . .
C59 C58 C513 C512 2.1(15) . . . .
C55 C58 C513 C512 -176.9(10) . . . .
Tb2 O51 C514 O52 7(3) . . . .
Tb2 O51 C514 C510 -173.8(14) . . . .
Tb1 O52 C514 O51 33.1(16) . . . .
Tb1 O52 C514 C510 -145.7(7) . . . .
C59 C510 C514 O51 -173.1(9) . . . .
C511 C510 C514 O51 2.4(13) . . . .
C59 C510 C514 O52 5.8(14) . . . .
C511 C510 C514 O52 -178.6(9) . . . .
